data_4126523
loop_
_publ_author_name
'Hennersdorf, Felix'
'Fr\"otschel, Julia'
'Weigand, Jan J.'

_publ_section_title
;
 Selective Derivatization of a Hexaphosphane from Functionalization of
 White Phosphorus.
;
_journal_name_full 'Journal of the American Chemical Society'
_journal_paper_doi 10.1021/jacs.7b07704
_journal_year 2017
_chemical_absolute_configuration ad
_chemical_formula_moiety '0.883(C58 H82 Ga2 N4 P4), 0.117(C58 H82 Ga2 N4 P6), C7 H8'
_chemical_formula_sum 'C65 H90 Ga2 N4 P4.23'
_chemical_formula_weight 1197.93
_space_group_crystal_system orthorhombic
_space_group_IT_number 19
_space_group_name_Hall 'P 2ac 2ab'
_space_group_name_H-M_alt 'P 21 21 21'
_symmetry_space_group_name_Hall 'P 2ac 2ab'
_symmetry_space_group_name_H-M 'P 21 21 21'
_atom_sites_solution_hydrogens geom
_audit_creation_date 2017-02-11
_audit_creation_method
;
Olex2 1.2
(compiled 2015.09.30 svn.r3233 for OlexSys, GUI svn.r5103)
;
_cell_angle_alpha 90
_cell_angle_beta 90
_cell_angle_gamma 90
_cell_formula_units_Z 4
_cell_length_a 13.64428(9)
_cell_length_b 14.83342(10)
_cell_length_c 31.5549(2)
_cell_measurement_reflns_used 39966
_cell_measurement_temperature 100.01(10)
_cell_measurement_theta_max 76.3690
_cell_measurement_theta_min 2.9690
_cell_volume 6386.44(7)
_computing_cell_refinement 'CrysAlisPro 1.171.38.43 (Rigaku OD, 2015)'
_computing_data_collection 'CrysAlisPro 1.171.38.43 (Rigaku OD, 2015)'
_computing_data_reduction 'CrysAlisPro 1.171.38.43 (Rigaku OD, 2015)'
_computing_molecular_graphics 'Olex2 (Dolomanov et al., 2009)'
_computing_publication_material 'Olex2 (Dolomanov et al., 2009)'
_computing_structure_refinement 'ShelXL (Sheldrick, 2015)'
_computing_structure_solution 'ShelXT (Sheldrick, 2015)'
_diffrn_ambient_environment N~2~
_diffrn_ambient_temperature 100.01(10)
_diffrn_detector 'CCD plate'
_diffrn_detector_area_resol_mean 5.2850
_diffrn_detector_type AtlasS2
_diffrn_measured_fraction_theta_full 0.999
_diffrn_measured_fraction_theta_max 0.988
_diffrn_measurement_details
;
List of Runs (angles in degrees, time in seconds):

  # Type    Start    End  Width  t~exp~   \w     \q     \k     \f   Frames
--------------------------------------------------------------------------
  1  \w   -125.00  48.00   0.50    3.00    --  -38.50   0.00  60.00  346
  2  \w     39.00 121.00   0.50   12.00    --  111.00-125.00 120.00  164
  3  \w     36.00 135.00   0.50   12.00    --  111.00 -30.00 120.00  198
  4  \w     94.00 178.00   0.50   12.00    --  111.00 125.00 120.00  168
  5  \w      6.00 121.00   0.50    3.00    --   42.75  19.00   0.00  230
  6  \w     23.00  98.00   0.50    3.00    --   42.75-125.00-180.00  150
  7  \w     66.00 178.00   0.50   12.00    --  111.00  15.00 -90.00  224
  8  \w     66.00 178.00   0.50   12.00    --  111.00  15.00  30.00  224
  9  \w     30.00 109.00   0.50   12.00    --  111.00 -94.00 150.00  158
 10  \w     81.00 178.00   0.50   12.00    --  111.00  73.00  83.00  194
 11  \w     11.00 117.00   0.50    3.00    --   42.75  77.00-150.00  212
 12  \w     11.00 117.00   0.50    3.00    --   42.75  77.00  30.00  212
 13  \w     80.00 162.00   0.50   12.00    --  111.00  77.00 150.00  164
;
_diffrn_measurement_device 'four-circle diffractometer'
_diffrn_measurement_device_type 'SuperNova, Dual, Cu at zero, AtlasS2'
_diffrn_measurement_method '\w scans'
_diffrn_orient_matrix_type 'CrysAlisPro convention (1999,Acta A55,543-557)'
_diffrn_orient_matrix_UB_11 -0.0093178000
_diffrn_orient_matrix_UB_12 -0.0795678000
_diffrn_orient_matrix_UB_13 -0.0311358000
_diffrn_orient_matrix_UB_21 -0.0972417000
_diffrn_orient_matrix_UB_22 -0.0277372000
_diffrn_orient_matrix_UB_23 0.0211364000
_diffrn_orient_matrix_UB_31 -0.0567191000
_diffrn_orient_matrix_UB_32 0.0607499000
_diffrn_orient_matrix_UB_33 -0.0310523000
_diffrn_radiation_monochromator mirror
_diffrn_radiation_probe x-ray
_diffrn_radiation_type CuK\a
_diffrn_radiation_wavelength 1.54184
_diffrn_reflns_av_R_equivalents 0.0326
_diffrn_reflns_av_unetI/netI 0.0224
_diffrn_reflns_Laue_measured_fraction_full 0.999
_diffrn_reflns_Laue_measured_fraction_max 0.988
_diffrn_reflns_limit_h_max 17
_diffrn_reflns_limit_h_min -17
_diffrn_reflns_limit_k_max 18
_diffrn_reflns_limit_k_min -17
_diffrn_reflns_limit_l_max 37
_diffrn_reflns_limit_l_min -38
_diffrn_reflns_number 51453
_diffrn_reflns_point_group_measured_fraction_full 0.999
_diffrn_reflns_point_group_measured_fraction_max 0.988
_diffrn_reflns_theta_full 67.684
_diffrn_reflns_theta_max 76.491
_diffrn_reflns_theta_min 3.292
_diffrn_source 'micro-focus sealed X-ray tube'
_diffrn_source_type 'SuperNova (Cu) X-ray Source'
_exptl_absorpt_coefficient_mu 2.342
_exptl_absorpt_correction_T_max 0.866
_exptl_absorpt_correction_T_min 0.619
_exptl_absorpt_correction_type gaussian
_exptl_absorpt_process_details
;
CrysAlisPro 1.171.38.43 (Rigaku Oxford Diffraction, 2015)
Numerical absorption correction based on gaussian integration over
            a multifaceted crystal model
Empirical absorption correction using spherical harmonics,
 implemented in SCALE3 ABSPACK scaling algorithm.
;
_exptl_crystal_colour orange
_exptl_crystal_colour_primary orange
_exptl_crystal_density_diffrn 1.246
_exptl_crystal_description block
_exptl_crystal_F_000 2534
_exptl_crystal_size_max 0.275
_exptl_crystal_size_mid 0.151
_exptl_crystal_size_min 0.074
_refine_diff_density_max 0.499
_refine_diff_density_min -0.510
_refine_diff_density_rms 0.051
_refine_ls_abs_structure_details
;
 Refined as an inversion twin.
;
_refine_ls_abs_structure_Flack 0.038(18)
_refine_ls_extinction_method none
_refine_ls_goodness_of_fit_ref 1.091
_refine_ls_hydrogen_treatment constr
_refine_ls_matrix_type full
_refine_ls_number_parameters 741
_refine_ls_number_reflns 13044
_refine_ls_number_restraints 22
_refine_ls_restrained_S_all 1.093
_refine_ls_R_factor_all 0.0320
_refine_ls_R_factor_gt 0.0319
_refine_ls_shift/su_max 0.001
_refine_ls_shift/su_mean 0.000
_refine_ls_structure_factor_coef Fsqd
_refine_ls_weighting_details 'w=1/[\s^2^(Fo^2^)+(0.0287P)^2^+5.0353P] where P=(Fo^2^+2Fc^2^)/3'
_refine_ls_weighting_scheme calc
_refine_ls_wR_factor_gt 0.0779
_refine_ls_wR_factor_ref 0.0780
_reflns_Friedel_coverage 0.820
_reflns_Friedel_fraction_full 1.000
_reflns_Friedel_fraction_max 0.989
_reflns_number_gt 12988
_reflns_number_total 13044
_reflns_threshold_expression 'I > 2\s(I)'
_cod_data_source_file ja7b07704_si_003.cif
_cod_data_source_block 2_1
_cod_original_cell_volume 6386.43(7)
_cod_database_code 4126523
_chemical_oxdiff_formula 'C256 H360 Ga8 N20 P16 '
_shelx_space_group_comment
;
The symmetry employed for this shelxl refinement is uniquely defined
by the following loop, which should always be used as a source of
symmetry information in preference to the above space-group names.
They are only intended as comments.
;
_reflns_odcompleteness_completeness 99.87
_reflns_odcompleteness_iscentric 1
_reflns_odcompleteness_theta 66.97
_olex2_refinement_description
;
1. Twinned data refinement
 Scales: 0.962(18) 0.038(18)
2. Fixed Uiso
 At 1.2 times of:
  All C(H) groups
 At 1.5 times of:
  All C(H,H,H) groups
3. Uiso/Uaniso restraints and constraints
C59B \\sim C60B \\sim C61B \\sim C62B \\sim C63B \\sim C64B \\sim C65B: within
2A with sigma of 0.01 and sigma for terminal atoms of 0.02
4. Same fragment restrains
{C59B, C60B, C61B, C62B, C63B, C64B, C65B} sigma for 1-2: 0.02, 1-3: 0.02
as
{C59A, C60A, C61A, C62A, C63A, C64A, C65A}
5. Others
 Sof(C59B)=Sof(C60B)=Sof(H60B)=Sof(C61B)=Sof(H61B)=Sof(C62B)=Sof(H62B)=
 Sof(C63B)=Sof(H63B)=Sof(C64B)=Sof(H64B)=Sof(C65B)=Sof(H65D)=Sof(H65E)=
 Sof(H65F)=1-FVAR(1)
 Sof(C59A)=Sof(C60A)=Sof(H60A)=Sof(C61A)=Sof(H61A)=Sof(C62A)=Sof(H62A)=
 Sof(C63A)=Sof(H63A)=Sof(C64A)=Sof(H64A)=Sof(C65A)=Sof(H65A)=Sof(H65B)=
 Sof(H65C)=FVAR(1)
 Sof(P5)=Sof(P6)=Sof(P7)=1-FVAR(2)
 Sof(P1)=FVAR(2)
6.a Ternary CH refined with riding coordinates:
 C12(H12), C15(H15), C24(H24), C27(H27), C41(H41), C44(H44), C53(H53), C56(H56)
6.b Aromatic/amide H refined with riding coordinates:
 C2(H2), C8(H8), C9(H9), C10(H10), C20(H20), C21(H21), C22(H22), C31(H31),
 C37(H37), C38(H38), C39(H39), C49(H49), C50(H50), C51(H51), C60A(H60A),
 C61A(H61A), C62A(H62A), C63A(H63A), C64A(H64A), C60B(H60B), C61B(H61B),
 C62B(H62B), C63B(H63B), C64B(H64B)
6.c Idealised Me refined as rotating group:
 C4(H4A,H4B,H4C), C5(H5A,H5B,H5C), C13(H13A,H13B,H13C), C14(H14A,H14B,H14C),
 C16(H16A,H16B,H16C), C17(H17A,H17B,H17C), C25(H25A,H25B,H25C), C26(H26A,H26B,
 H26C), C28(H28A,H28B,H28C), C29(H29A,H29B,H29C), C33(H33A,H33B,H33C), C34(H34A,
 H34B,H34C), C42(H42A,H42B,H42C), C43(H43A,H43B,H43C), C45(H45A,H45B,H45C),
 C46(H46A,H46B,H46C), C54(H54A,H54B,H54C), C55(H55A,H55B,H55C), C57(H57A,H57B,
 H57C), C58(H58A,H58B,H58C), C65A(H65A,H65B,H65C), C65B(H65D,H65E,H65F)
;
_shelx_shelxl_version_number 2014/7
_olex2_submission_special_instructions 'No special instructions were received'
_oxdiff_exptl_absorpt_empirical_details
;
Empirical correction (ABSPACK) includes:
- Absorption correction using spherical harmonics
- Frame scaling
;
_oxdiff_exptl_absorpt_empirical_full_max 1.254
_oxdiff_exptl_absorpt_empirical_full_min 0.760

loop_
_space_group_symop_operation_xyz
'x, y, z'
'-x+1/2, -y, z+1/2'
'-x, y+1/2, -z+1/2'
'x+1/2, -y+1/2, -z'

loop_
_atom_site_label
_atom_site_type_symbol
_atom_site_fract_x
_atom_site_fract_y
_atom_site_fract_z
_atom_site_U_iso_or_equiv
_atom_site_adp_type
_atom_site_occupancy
_atom_site_site_symmetry_order
_atom_site_calc_flag
_atom_site_refinement_flags_posn
_atom_site_refinement_flags_adp
_atom_site_refinement_flags_occupancy
_atom_site_disorder_assembly
_atom_site_disorder_group
Ga1 Ga 0.84206(3) 0.64806(3) 0.29884(2) 0.02105(9) Uani 1 1 d . . . . .
Ga2 Ga 0.71592(3) 0.78969(3) 0.41262(2) 0.02058(9) Uani 1 1 d . . . . .
P1 P 0.83244(7) 0.79848(6) 0.32927(3) 0.0231(2) Uani 0.883(2) 1 d . . P A 1
P2 P 0.75654(6) 0.62322(6) 0.36325(3) 0.02719(18) Uani 1 1 d . . . . .
P3 P 0.86737(6) 0.72193(6) 0.38969(3) 0.02548(18) Uani 1 1 d . . . . .
P4 P 0.67635(6) 0.74874(6) 0.34148(3) 0.02525(17) Uani 1 1 d . . . . .
P5 P 0.8826(6) 0.7983(6) 0.2855(3) 0.0301(19) Uiso 0.117(2) 1 d . . P A 2
P6 P 0.7566(6) 0.8601(6) 0.3173(3) 0.030(2) Uiso 0.117(2) 1 d . . P A 2
P7 P 0.8959(6) 0.8429(5) 0.3505(3) 0.0297(19) Uiso 0.117(2) 1 d . . P A 2
N1 N 0.9627(2) 0.5802(2) 0.28613(9) 0.0250(6) Uani 1 1 d . . . . .
N2 N 0.7771(2) 0.61744(18) 0.24487(8) 0.0217(5) Uani 1 1 d . . . . .
N3 N 0.6988(2) 0.91381(19) 0.43371(9) 0.0224(5) Uani 1 1 d . . . . .
N4 N 0.64429(19) 0.73208(19) 0.45962(8) 0.0233(6) Uani 1 1 d . . . . .
C1 C 0.9842(2) 0.5489(3) 0.24755(12) 0.0286(7) Uani 1 1 d . . . . .
C2 C 0.9216(3) 0.5560(3) 0.21285(11) 0.0295(8) Uani 1 1 d . . . . .
H2 H 0.9492 0.5414 0.1868 0.035 Uiso 1 1 calc R . . . .
C3 C 0.8232(2) 0.5822(2) 0.21170(11) 0.0252(7) Uani 1 1 d . . . . .
C4 C 1.0779(3) 0.4980(3) 0.24028(14) 0.0426(10) Uani 1 1 d . . . . .
H4A H 1.1269 0.5186 0.2599 0.064 Uiso 1 1 calc GR . . . .
H4B H 1.1002 0.5081 0.2118 0.064 Uiso 1 1 calc GR . . . .
H4C H 1.0667 0.4348 0.2445 0.064 Uiso 1 1 calc GR . . . .
C5 C 0.7692(3) 0.5670(3) 0.17063(12) 0.0340(8) Uani 1 1 d . . . . .
H5A H 0.7028 0.5498 0.1766 0.051 Uiso 1 1 calc GR . . . .
H5B H 0.8009 0.5200 0.1549 0.051 Uiso 1 1 calc GR . . . .
H5C H 0.7695 0.6216 0.1543 0.051 Uiso 1 1 calc GR . . . .
C6 C 1.0274(2) 0.5602(3) 0.32141(11) 0.0276(7) Uani 1 1 d . . . . .
C7 C 1.0939(2) 0.6273(3) 0.33433(11) 0.0313(8) Uani 1 1 d . . . . .
C8 C 1.1562(3) 0.6075(3) 0.36832(12) 0.0359(8) Uani 1 1 d . . . . .
H8 H 1.2008 0.6506 0.3776 0.043 Uiso 1 1 calc R . . . .
C9 C 1.1521(3) 0.5251(3) 0.38817(13) 0.0416(9) Uani 1 1 d . . . . .
H9 H 1.1949 0.5126 0.4103 0.050 Uiso 1 1 calc R . . . .
C10 C 1.0856(3) 0.4611(3) 0.37560(14) 0.0424(10) Uani 1 1 d . . . . .
H10 H 1.0836 0.4062 0.3898 0.051 Uiso 1 1 calc R . . . .
C11 C 1.0203(3) 0.4766(3) 0.34170(13) 0.0348(8) Uani 1 1 d . . . . .
C12 C 1.1019(3) 0.7181(3) 0.31185(13) 0.0392(9) Uani 1 1 d . . . . .
H12 H 1.0375 0.7311 0.2994 0.047 Uiso 1 1 calc R . . . .
C13 C 1.1265(4) 0.7953(3) 0.34108(16) 0.0512(11) Uani 1 1 d . . . . .
H13A H 1.0822 0.7951 0.3648 0.077 Uiso 1 1 calc GR . . . .
H13B H 1.1203 0.8512 0.3260 0.077 Uiso 1 1 calc GR . . . .
H13C H 1.1925 0.7888 0.3511 0.077 Uiso 1 1 calc GR . . . .
C14 C 1.1750(5) 0.7145(4) 0.27562(17) 0.0719(17) Uani 1 1 d . . . . .
H14A H 1.2373 0.6943 0.2861 0.108 Uiso 1 1 calc GR . . . .
H14B H 1.1821 0.7736 0.2635 0.108 Uiso 1 1 calc GR . . . .
H14C H 1.1520 0.6735 0.2543 0.108 Uiso 1 1 calc GR . . . .
C15 C 0.9492(3) 0.4037(3) 0.32807(15) 0.0427(10) Uani 1 1 d . . . . .
H15 H 0.9154 0.4245 0.3025 0.051 Uiso 1 1 calc R . . . .
C16 C 0.8717(4) 0.3870(3) 0.36270(18) 0.0550(12) Uani 1 1 d . . . . .
H16A H 0.9036 0.3683 0.3884 0.082 Uiso 1 1 calc GR . . . .
H16B H 0.8274 0.3406 0.3535 0.082 Uiso 1 1 calc GR . . . .
H16C H 0.8357 0.4415 0.3678 0.082 Uiso 1 1 calc GR . . . .
C17 C 1.0017(4) 0.3148(3) 0.31760(18) 0.0573(13) Uani 1 1 d . . . . .
H17A H 1.0510 0.3255 0.2965 0.086 Uiso 1 1 calc GR . . . .
H17B H 0.9550 0.2720 0.3070 0.086 Uiso 1 1 calc GR . . . .
H17C H 1.0319 0.2914 0.3428 0.086 Uiso 1 1 calc GR . . . .
C18 C 0.6725(2) 0.6331(2) 0.24318(10) 0.0223(6) Uani 1 1 d . . . . .
C19 C 0.6352(2) 0.7122(2) 0.22456(11) 0.0278(7) Uani 1 1 d . . . . .
C20 C 0.5338(3) 0.7258(2) 0.22567(12) 0.0299(8) Uani 1 1 d . . . . .
H20 H 0.5074 0.7773 0.2134 0.036 Uiso 1 1 calc R . . . .
C21 C 0.4724(2) 0.6642(3) 0.24462(12) 0.0304(8) Uani 1 1 d . . . . .
H21 H 0.4052 0.6747 0.2451 0.036 Uiso 1 1 calc R . . . .
C22 C 0.5096(3) 0.5873(3) 0.26290(12) 0.0299(8) Uani 1 1 d . . . . .
H22 H 0.4672 0.5466 0.2758 0.036 Uiso 1 1 calc R . . . .
C23 C 0.6104(2) 0.5695(2) 0.26243(11) 0.0235(7) Uani 1 1 d . . . . .
C24 C 0.6993(3) 0.7839(3) 0.20453(14) 0.0393(9) Uani 1 1 d . . . . .
H24 H 0.7672 0.7624 0.2049 0.047 Uiso 1 1 calc R . . . .
C25 C 0.6945(3) 0.8730(3) 0.23000(17) 0.0490(12) Uani 1 1 d . . . . .
H25A H 0.6274 0.8913 0.2330 0.073 Uiso 1 1 calc GR . . . .
H25B H 0.7303 0.9190 0.2152 0.073 Uiso 1 1 calc GR . . . .
H25C H 0.7229 0.8639 0.2575 0.073 Uiso 1 1 calc GR . . . .
C26 C 0.6708(4) 0.8022(4) 0.15869(15) 0.0531(12) Uani 1 1 d . . . . .
H26A H 0.6758 0.7475 0.1426 0.080 Uiso 1 1 calc GR . . . .
H26B H 0.7140 0.8467 0.1469 0.080 Uiso 1 1 calc GR . . . .
H26C H 0.6046 0.8240 0.1576 0.080 Uiso 1 1 calc GR . . . .
C27 C 0.6494(3) 0.4825(2) 0.28182(11) 0.0283(7) Uani 1 1 d . . . . .
H27 H 0.7175 0.4936 0.2902 0.034 Uiso 1 1 calc R . . . .
C28 C 0.5940(3) 0.4530(3) 0.32136(13) 0.0360(8) Uani 1 1 d . . . . .
H28A H 0.5942 0.5011 0.3417 0.054 Uiso 1 1 calc GR . . . .
H28B H 0.6254 0.4010 0.3334 0.054 Uiso 1 1 calc GR . . . .
H28C H 0.5277 0.4383 0.3140 0.054 Uiso 1 1 calc GR . . . .
C29 C 0.6504(3) 0.4061(2) 0.24929(13) 0.0382(9) Uani 1 1 d . . . . .
H29A H 0.5848 0.3950 0.2396 0.057 Uiso 1 1 calc GR . . . .
H29B H 0.6761 0.3525 0.2622 0.057 Uiso 1 1 calc GR . . . .
H29C H 0.6908 0.4229 0.2257 0.057 Uiso 1 1 calc GR . . . .
C30 C 0.6623(3) 0.9331(2) 0.47192(11) 0.0267(7) Uani 1 1 d . . . . .
C31 C 0.6308(2) 0.8683(3) 0.50097(10) 0.0277(7) Uani 1 1 d . . . . .
H31 H 0.6171 0.8893 0.5281 0.033 Uiso 1 1 calc R . . . .
C32 C 0.6174(2) 0.7761(3) 0.49457(10) 0.0263(7) Uani 1 1 d . . . . .
C33 C 0.6501(3) 1.0298(3) 0.48506(12) 0.0377(9) Uani 1 1 d . . . . .
H33A H 0.7020 1.0653 0.4731 0.057 Uiso 1 1 calc GR . . . .
H33B H 0.6524 1.0340 0.5154 0.057 Uiso 1 1 calc GR . . . .
H33C H 0.5881 1.0519 0.4751 0.057 Uiso 1 1 calc GR . . . .
C34 C 0.5672(3) 0.7269(3) 0.53036(12) 0.0398(10) Uani 1 1 d . . . . .
H34A H 0.5547 0.6657 0.5220 0.060 Uiso 1 1 calc GR . . . .
H34B H 0.5063 0.7562 0.5369 0.060 Uiso 1 1 calc GR . . . .
H34C H 0.6087 0.7274 0.5549 0.060 Uiso 1 1 calc GR . . . .
C35 C 0.7179(3) 0.9858(2) 0.40412(10) 0.0255(7) Uani 1 1 d . . . . .
C36 C 0.8153(3) 1.0159(2) 0.39847(11) 0.0281(7) Uani 1 1 d . . . . .
C37 C 0.8325(3) 1.0833(3) 0.36894(12) 0.0354(8) Uani 1 1 d . . . . .
H37 H 0.8960 1.1045 0.3651 0.043 Uiso 1 1 calc R . . . .
C38 C 0.7571(3) 1.1195(3) 0.34521(14) 0.0428(10) Uani 1 1 d . . . . .
H38 H 0.7701 1.1644 0.3254 0.051 Uiso 1 1 calc R . . . .
C39 C 0.6624(3) 1.0891(3) 0.35089(14) 0.0412(9) Uani 1 1 d . . . . .
H39 H 0.6121 1.1136 0.3346 0.049 Uiso 1 1 calc R . . . .
C40 C 0.6408(3) 1.0224(3) 0.38055(12) 0.0321(8) Uani 1 1 d . . . . .
C41 C 0.8991(3) 0.9754(3) 0.42408(12) 0.0339(8) Uani 1 1 d . . . . .
H41 H 0.8826 0.9119 0.4289 0.041 Uiso 1 1 calc R . . . .
C42 C 0.9963(3) 0.9766(4) 0.39962(15) 0.0469(11) Uani 1 1 d . . . . .
H42A H 0.9870 0.9495 0.3723 0.070 Uiso 1 1 calc GR . . . .
H42B H 1.0448 0.9434 0.4151 0.070 Uiso 1 1 calc GR . . . .
H42C H 1.0178 1.0378 0.3961 0.070 Uiso 1 1 calc GR . . . .
C43 C 0.9100(4) 1.0180(4) 0.46690(17) 0.0588(14) Uani 1 1 d . . . . .
H43A H 0.9174 1.0820 0.4637 0.088 Uiso 1 1 calc GR . . . .
H43B H 0.9668 0.9938 0.4808 0.088 Uiso 1 1 calc GR . . . .
H43C H 0.8528 1.0055 0.4836 0.088 Uiso 1 1 calc GR . . . .
C44 C 0.5344(3) 0.9930(3) 0.38631(14) 0.0371(9) Uani 1 1 d . . . . .
H44 H 0.5311 0.9507 0.4101 0.044 Uiso 1 1 calc R . . . .
C45 C 0.4961(3) 0.9456(3) 0.34659(15) 0.0452(10) Uani 1 1 d . . . . .
H45A H 0.4997 0.9861 0.3229 0.068 Uiso 1 1 calc GR . . . .
H45B H 0.4293 0.9277 0.3510 0.068 Uiso 1 1 calc GR . . . .
H45C H 0.5354 0.8933 0.3410 0.068 Uiso 1 1 calc GR . . . .
C46 C 0.4677(3) 1.0738(3) 0.39619(15) 0.0468(11) Uani 1 1 d . . . . .
H46A H 0.4898 1.1028 0.4217 0.070 Uiso 1 1 calc GR . . . .
H46B H 0.4016 1.0531 0.4000 0.070 Uiso 1 1 calc GR . . . .
H46C H 0.4701 1.1159 0.3731 0.070 Uiso 1 1 calc GR . . . .
C47 C 0.6172(2) 0.6391(3) 0.45418(11) 0.0264(7) Uani 1 1 d . . . . .
C48 C 0.6795(3) 0.5703(3) 0.46853(12) 0.0319(8) Uani 1 1 d . . . . .
C49 C 0.6515(3) 0.4817(3) 0.46085(13) 0.0380(9) Uani 1 1 d . . . . .
H49 H 0.6910 0.4349 0.4705 0.046 Uiso 1 1 calc R . . . .
C50 C 0.5660(3) 0.4616(3) 0.43910(13) 0.0384(9) Uani 1 1 d . . . . .
H50 H 0.5493 0.4019 0.4338 0.046 Uiso 1 1 calc R . . . .
C51 C 0.5063(3) 0.5296(3) 0.42548(12) 0.0345(8) Uani 1 1 d . . . . .
H51 H 0.4488 0.5151 0.4112 0.041 Uiso 1 1 calc R . . . .
C52 C 0.5290(3) 0.6198(3) 0.43244(12) 0.0304(7) Uani 1 1 d . . . . .
C53 C 0.7752(3) 0.5889(3) 0.49180(13) 0.0376(9) Uani 1 1 d . . . . .
H53 H 0.7871 0.6540 0.4908 0.045 Uiso 1 1 calc R . . . .
C54 C 0.8628(3) 0.5419(3) 0.47099(15) 0.0455(10) Uani 1 1 d . . . . .
H54A H 0.8537 0.4778 0.4722 0.068 Uiso 1 1 calc GR . . . .
H54B H 0.9218 0.5579 0.4858 0.068 Uiso 1 1 calc GR . . . .
H54C H 0.8678 0.5606 0.4420 0.068 Uiso 1 1 calc GR . . . .
C55 C 0.7687(4) 0.5610(4) 0.53845(15) 0.0555(12) Uani 1 1 d . . . . .
H55A H 0.7179 0.5948 0.5522 0.083 Uiso 1 1 calc GR . . . .
H55B H 0.8302 0.5728 0.5522 0.083 Uiso 1 1 calc GR . . . .
H55C H 0.7541 0.4978 0.5403 0.083 Uiso 1 1 calc GR . . . .
C56 C 0.4592(3) 0.6924(3) 0.41776(14) 0.0388(9) Uani 1 1 d . . . . .
H56 H 0.4931 0.7504 0.4201 0.047 Uiso 1 1 calc R . . . .
C57 C 0.4274(3) 0.6803(3) 0.37136(14) 0.0431(10) Uani 1 1 d . . . . .
H57A H 0.4843 0.6776 0.3536 0.065 Uiso 1 1 calc GR . . . .
H57B H 0.3873 0.7304 0.3630 0.065 Uiso 1 1 calc GR . . . .
H57C H 0.3906 0.6255 0.3686 0.065 Uiso 1 1 calc GR . . . .
C58 C 0.3686(3) 0.6959(4) 0.44651(15) 0.0560(13) Uani 1 1 d . . . . .
H58A H 0.3361 0.6384 0.4461 0.084 Uiso 1 1 calc GR . . . .
H58B H 0.3245 0.7416 0.4365 0.084 Uiso 1 1 calc GR . . . .
H58C H 0.3884 0.7097 0.4750 0.084 Uiso 1 1 calc GR . . . .
C59A C 0.6815(10) 0.2549(5) 0.4800(3) 0.072(3) Uani 0.639(9) 1 d D . P B 1
C60A C 0.5938(9) 0.2545(6) 0.4988(3) 0.065(3) Uani 0.639(9) 1 d D . P B 1
H60A H 0.5378 0.2500 0.4821 0.078 Uiso 0.639(9) 1 calc R . P B 1
C61A C 0.5832(9) 0.2612(5) 0.5447(3) 0.065(3) Uani 0.639(9) 1 d D . P B 1
H61A H 0.5214 0.2594 0.5570 0.078 Uiso 0.639(9) 1 calc R . P B 1
C62A C 0.6633(10) 0.2698(6) 0.5689(3) 0.079(3) Uani 0.639(9) 1 d D . P B 1
H62A H 0.6573 0.2760 0.5982 0.095 Uiso 0.639(9) 1 calc R . P B 1
C63A C 0.7571(11) 0.2694(10) 0.5496(4) 0.089(4) Uani 0.639(9) 1 d D . P B 1
H63A H 0.8130 0.2730 0.5665 0.107 Uiso 0.639(9) 1 calc R . P B 1
C64A C 0.7667(10) 0.2638(7) 0.5057(4) 0.081(3) Uani 0.639(9) 1 d D . P B 1
H64A H 0.8284 0.2658 0.4932 0.097 Uiso 0.639(9) 1 calc R . P B 1
C65A C 0.6902(10) 0.2499(6) 0.4327(3) 0.087(4) Uani 0.639(9) 1 d D . P B 1
H65A H 0.6288 0.2308 0.4209 0.130 Uiso 0.639(9) 1 calc GR . P B 1
H65B H 0.7404 0.2074 0.4252 0.130 Uiso 0.639(9) 1 calc GR . P B 1
H65C H 0.7069 0.3083 0.4217 0.130 Uiso 0.639(9) 1 calc GR . P B 1
C59B C 0.6230(19) 0.252(3) 0.5073(10) 0.139(10) Uiso 0.361(9) 1 d D U P B 2
C60B C 0.6847(18) 0.265(2) 0.5391(8) 0.112(7) Uiso 0.361(9) 1 d D U P B 2
H60B H 0.6597 0.2667 0.5666 0.134 Uiso 0.361(9) 1 calc R . P B 2
C61B C 0.7897(19) 0.277(3) 0.5332(8) 0.122(9) Uiso 0.361(9) 1 d D U P B 2
H61B H 0.8290 0.2910 0.5564 0.146 Uiso 0.361(9) 1 calc R . P B 2
C62B C 0.8318(17) 0.269(2) 0.4938(8) 0.118(7) Uiso 0.361(9) 1 d D U P B 2
H62B H 0.8992 0.2731 0.4898 0.141 Uiso 0.361(9) 1 calc R . P B 2
C63B C 0.7659(18) 0.2527(18) 0.4589(8) 0.114(7) Uiso 0.361(9) 1 d D U P B 2
H63B H 0.7911 0.2479 0.4316 0.137 Uiso 0.361(9) 1 calc R . P B 2
C64B C 0.664(2) 0.244(3) 0.4651(9) 0.138(10) Uiso 0.361(9) 1 d D U P B 2
H64B H 0.6224 0.2331 0.4422 0.165 Uiso 0.361(9) 1 calc R . P B 2
C65B C 0.5141(19) 0.241(3) 0.5152(13) 0.215(17) Uiso 0.361(9) 1 d D U P B 2
H65D H 0.5033 0.1898 0.5331 0.322 Uiso 0.361(9) 1 calc GR . P B 2
H65E H 0.4808 0.2328 0.4887 0.322 Uiso 0.361(9) 1 calc GR . P B 2
H65F H 0.4892 0.2943 0.5290 0.322 Uiso 0.361(9) 1 calc GR . P B 2

loop_
_atom_site_aniso_label
_atom_site_aniso_U_11
_atom_site_aniso_U_22
_atom_site_aniso_U_33
_atom_site_aniso_U_23
_atom_site_aniso_U_13
_atom_site_aniso_U_12
Ga1 0.01459(17) 0.02497(18) 0.02357(19) -0.00184(15) -0.00056(15) 0.00023(15)
Ga2 0.01646(17) 0.02756(19) 0.01772(18) -0.00016(15) 0.00150(14) -0.00009(15)
P1 0.0219(4) 0.0279(5) 0.0194(4) 0.0008(3) 0.0025(3) -0.0036(4)
P2 0.0216(4) 0.0368(5) 0.0231(4) -0.0057(3) -0.0005(3) 0.0009(3)
P3 0.0177(4) 0.0344(4) 0.0244(4) 0.0004(3) -0.0006(3) -0.0007(3)
P4 0.0225(4) 0.0332(4) 0.0200(4) -0.0031(3) 0.0004(3) -0.0001(3)
N1 0.0175(12) 0.0348(15) 0.0226(14) 0.0021(12) 0.0001(10) 0.0033(11)
N2 0.0158(12) 0.0266(13) 0.0226(13) 0.0006(10) -0.0008(10) -0.0007(11)
N3 0.0218(13) 0.0271(13) 0.0183(13) -0.0018(10) -0.0011(10) 0.0021(11)
N4 0.0177(12) 0.0341(15) 0.0182(12) 0.0012(11) 0.0021(10) 0.0000(11)
C1 0.0203(16) 0.0390(19) 0.0265(17) -0.0017(15) 0.0065(13) 0.0050(14)
C2 0.0228(17) 0.046(2) 0.0201(16) -0.0044(15) 0.0031(13) 0.0055(15)
C3 0.0231(16) 0.0302(16) 0.0222(16) 0.0004(13) -0.0010(13) 0.0019(13)
C4 0.030(2) 0.066(3) 0.032(2) -0.0018(19) 0.0055(16) 0.0178(19)
C5 0.0285(18) 0.049(2) 0.0250(17) -0.0037(15) -0.0019(15) 0.0008(16)
C6 0.0168(15) 0.042(2) 0.0241(17) 0.0005(14) 0.0021(13) 0.0091(14)
C7 0.0163(14) 0.052(2) 0.0255(17) 0.0001(16) 0.0022(13) 0.0052(14)
C8 0.0243(17) 0.057(2) 0.0266(17) 0.0001(16) -0.0037(15) 0.0048(17)
C9 0.034(2) 0.061(3) 0.0295(19) -0.0020(18) -0.0076(17) 0.017(2)
C10 0.045(2) 0.047(2) 0.035(2) 0.0098(18) 0.0030(18) 0.0162(19)
C11 0.0308(19) 0.042(2) 0.0315(19) 0.0014(16) 0.0004(16) 0.0102(16)
C12 0.0241(17) 0.057(2) 0.037(2) 0.0085(19) -0.0034(15) -0.0095(17)
C13 0.047(2) 0.054(3) 0.052(3) -0.001(2) 0.001(2) -0.007(2)
C14 0.081(4) 0.083(4) 0.052(3) -0.004(3) 0.031(3) -0.029(3)
C15 0.045(2) 0.036(2) 0.048(2) 0.0085(18) 0.0007(19) 0.0056(18)
C16 0.050(3) 0.042(2) 0.073(3) 0.007(2) 0.011(2) 0.000(2)
C17 0.059(3) 0.045(3) 0.068(3) -0.001(2) 0.003(3) 0.009(2)
C18 0.0153(14) 0.0250(16) 0.0266(16) -0.0050(12) -0.0032(12) -0.0009(12)
C19 0.0212(16) 0.0281(16) 0.0341(18) -0.0032(14) -0.0040(13) 0.0002(13)
C20 0.0223(16) 0.0282(18) 0.039(2) -0.0056(15) -0.0070(14) 0.0039(13)
C21 0.0166(14) 0.038(2) 0.0363(19) -0.0103(16) -0.0003(13) 0.0021(14)
C22 0.0206(16) 0.0356(19) 0.0336(19) -0.0069(15) 0.0011(14) -0.0060(14)
C23 0.0218(15) 0.0264(16) 0.0223(16) -0.0048(13) -0.0001(13) -0.0016(13)
C24 0.0220(16) 0.0383(19) 0.058(3) 0.0137(19) -0.0087(17) -0.0010(15)
C25 0.040(2) 0.031(2) 0.076(3) 0.011(2) -0.020(2) -0.0052(17)
C26 0.044(2) 0.060(3) 0.055(3) 0.021(2) 0.006(2) 0.001(2)
C27 0.0234(16) 0.0294(17) 0.0322(18) 0.0020(14) 0.0003(14) -0.0045(14)
C28 0.034(2) 0.042(2) 0.032(2) 0.0000(16) 0.0004(16) -0.0121(17)
C29 0.047(2) 0.0266(17) 0.041(2) -0.0003(15) 0.0117(18) 0.0038(17)
C30 0.0232(16) 0.0351(18) 0.0217(16) -0.0043(13) -0.0043(14) 0.0049(14)
C31 0.0241(15) 0.044(2) 0.0154(15) -0.0072(14) 0.0012(12) 0.0028(14)
C32 0.0189(14) 0.043(2) 0.0173(15) 0.0010(14) 0.0008(12) -0.0005(14)
C33 0.047(2) 0.041(2) 0.0252(18) -0.0060(15) -0.0019(17) 0.0093(18)
C34 0.043(2) 0.054(3) 0.0219(17) -0.0001(17) 0.0097(16) -0.0108(19)
C35 0.0290(17) 0.0268(16) 0.0207(16) -0.0020(12) -0.0005(14) 0.0055(14)
C36 0.0311(18) 0.0282(17) 0.0250(17) 0.0012(13) -0.0029(14) -0.0001(14)
C37 0.0321(19) 0.039(2) 0.035(2) 0.0076(16) -0.0007(17) -0.0010(16)
C38 0.045(2) 0.040(2) 0.043(2) 0.0194(18) 0.0007(18) 0.0047(18)
C39 0.035(2) 0.045(2) 0.043(2) 0.0159(18) -0.0058(18) 0.0086(18)
C40 0.0322(19) 0.0348(19) 0.0294(18) 0.0029(14) -0.0031(15) 0.0043(15)
C41 0.0259(18) 0.041(2) 0.035(2) 0.0079(16) -0.0050(15) -0.0027(15)
C42 0.031(2) 0.063(3) 0.046(3) 0.018(2) 0.0004(18) 0.004(2)
C43 0.052(3) 0.074(4) 0.051(3) -0.008(3) -0.019(2) 0.004(3)
C44 0.0283(19) 0.043(2) 0.040(2) 0.0088(18) -0.0053(16) 0.0061(16)
C45 0.036(2) 0.049(2) 0.051(3) 0.000(2) -0.0146(19) 0.0068(19)
C46 0.036(2) 0.060(3) 0.045(2) 0.002(2) -0.0002(19) 0.010(2)
C47 0.0224(15) 0.0357(18) 0.0210(16) 0.0004(14) 0.0028(12) -0.0059(14)
C48 0.0296(18) 0.037(2) 0.0288(18) 0.0059(15) 0.0000(14) -0.0063(15)
C49 0.038(2) 0.038(2) 0.038(2) 0.0082(16) -0.0025(18) -0.0042(17)
C50 0.044(2) 0.038(2) 0.033(2) -0.0013(16) 0.0041(17) -0.0150(18)
C51 0.0299(18) 0.048(2) 0.0256(18) -0.0028(16) 0.0008(15) -0.0116(17)
C52 0.0213(16) 0.045(2) 0.0245(17) -0.0023(15) 0.0036(13) -0.0068(15)
C53 0.0326(19) 0.037(2) 0.044(2) 0.0071(16) -0.0085(17) 0.0001(16)
C54 0.032(2) 0.052(3) 0.053(3) 0.016(2) -0.0048(19) 0.0024(18)
C55 0.048(3) 0.075(3) 0.042(3) 0.005(2) -0.014(2) -0.008(2)
C56 0.0228(17) 0.050(2) 0.044(2) -0.0061(19) -0.0052(16) -0.0037(16)
C57 0.0252(19) 0.065(3) 0.039(2) 0.004(2) -0.0053(16) -0.0011(18)
C58 0.035(2) 0.088(4) 0.045(3) -0.020(3) 0.0024(19) 0.018(2)
C59A 0.131(10) 0.021(3) 0.064(6) 0.006(4) 0.031(6) 0.005(4)
C60A 0.110(8) 0.026(3) 0.058(5) 0.001(3) -0.002(5) 0.001(4)
C61A 0.104(8) 0.038(4) 0.053(5) 0.011(4) 0.005(5) 0.003(4)
C62A 0.132(10) 0.062(6) 0.043(5) 0.000(4) 0.006(6) -0.030(6)
C63A 0.109(10) 0.095(9) 0.064(7) 0.005(6) -0.001(7) -0.028(8)
C64A 0.106(9) 0.055(6) 0.081(7) 0.007(5) 0.007(7) -0.013(6)
C65A 0.141(11) 0.045(4) 0.074(6) -0.005(4) 0.031(7) 0.010(6)

loop_
_atom_type_symbol
_atom_type_description
_atom_type_scat_dispersion_real
_atom_type_scat_dispersion_imag
_atom_type_scat_source
C C 0.0181 0.0091 'International Tables Vol C Tables 4.2.6.8 and 6.1.1.4'
H H 0.0000 0.0000 'International Tables Vol C Tables 4.2.6.8 and 6.1.1.4'
Ga Ga -1.2846 0.7763 'International Tables Vol C Tables 4.2.6.8 and 6.1.1.4'
N N 0.0311 0.0180 'International Tables Vol C Tables 4.2.6.8 and 6.1.1.4'
P P 0.2955 0.4335 'International Tables Vol C Tables 4.2.6.8 and 6.1.1.4'

loop_
_exptl_crystal_face_index_h
_exptl_crystal_face_index_k
_exptl_crystal_face_index_l
_exptl_crystal_face_perp_dist
0 -1 -1 0.0371
0 1 1 0.0371
0 -2 5 0.0632
0 2 -5 0.0632
-3 0 -5 0.0974
3 0 5 0.0974
-3 0 5 0.1260
3 0 -5 0.1260
-2 3 -5 0.0834
2 -3 5 0.0834
0 1 -1 0.0474
0 -1 1 0.0474

loop_
_geom_angle_atom_site_label_1
_geom_angle_atom_site_label_2
_geom_angle_atom_site_label_3
_geom_angle
P2 Ga1 P1 77.16(3)
P5 Ga1 P2 114.8(2)
N1 Ga1 P1 126.44(9)
N1 Ga1 P2 120.39(9)
N1 Ga1 P5 104.6(2)
N1 Ga1 N2 94.71(12)
N2 Ga1 P1 121.84(8)
N2 Ga1 P2 118.85(8)
N2 Ga1 P5 99.8(2)
P4 Ga2 P3 78.78(3)
N3 Ga2 P3 126.35(8)
N3 Ga2 P4 121.88(8)
N4 Ga2 P3 118.06(8)
N4 Ga2 P4 119.01(9)
N4 Ga2 N3 95.28(12)
P3 P1 Ga1 82.03(4)
P3 P1 P4 83.84(4)
P4 P1 Ga1 79.68(4)
P3 P2 Ga1 83.50(4)
P3 P2 P4 84.42(4)
P4 P2 Ga1 81.39(4)
P1 P3 Ga2 82.15(4)
P2 P3 Ga2 78.91(3)
P2 P3 P1 82.75(4)
P7 P3 Ga2 88.9(2)
P7 P3 P2 115.8(2)
P1 P4 Ga2 82.28(4)
P2 P4 Ga2 79.33(4)
P2 P4 P1 82.32(4)
P6 P4 Ga2 91.3(2)
P6 P4 P2 119.9(2)
P6 P5 Ga1 97.5(4)
P7 P5 Ga1 98.1(4)
P7 P5 P6 60.2(4)
P4 P6 P5 104.1(4)
P4 P6 P7 100.7(4)
P7 P6 P5 59.3(4)
P5 P7 P3 105.5(4)
P5 P7 P6 60.5(4)
P6 P7 P3 102.1(4)
C1 N1 Ga1 123.1(2)
C1 N1 C6 119.7(3)
C6 N1 Ga1 117.1(2)
C3 N2 Ga1 123.9(2)
C3 N2 C18 120.1(3)
C18 N2 Ga1 116.0(2)
C30 N3 Ga2 123.3(2)
C30 N3 C35 119.6(3)
C35 N3 Ga2 116.9(2)
C32 N4 Ga2 123.1(2)
C32 N4 C47 119.9(3)
C47 N4 Ga2 117.0(2)
N1 C1 C2 123.8(3)
N1 C1 C4 120.0(3)
C2 C1 C4 116.1(3)
C1 C2 H2 115.5
C1 C2 C3 129.1(3)
C3 C2 H2 115.5
N2 C3 C2 123.0(3)
N2 C3 C5 120.3(3)
C2 C3 C5 116.8(3)
C1 C4 H4A 109.5
C1 C4 H4B 109.5
C1 C4 H4C 109.5
H4A C4 H4B 109.5
H4A C4 H4C 109.5
H4B C4 H4C 109.5
C3 C5 H5A 109.5
C3 C5 H5B 109.5
C3 C5 H5C 109.5
H5A C5 H5B 109.5
H5A C5 H5C 109.5
H5B C5 H5C 109.5
C7 C6 N1 118.1(3)
C11 C6 N1 119.3(3)
C11 C6 C7 122.6(3)
C6 C7 C12 122.4(3)
C8 C7 C6 117.8(4)
C8 C7 C12 119.8(4)
C7 C8 H8 119.6
C9 C8 C7 120.7(4)
C9 C8 H8 119.6
C8 C9 H9 119.7
C10 C9 C8 120.7(4)
C10 C9 H9 119.7
C9 C10 H10 119.2
C9 C10 C11 121.6(4)
C11 C10 H10 119.2
C6 C11 C10 116.6(4)
C6 C11 C15 123.2(4)
C10 C11 C15 120.2(4)
C7 C12 H12 107.1
C13 C12 C7 113.7(3)
C13 C12 H12 107.1
C13 C12 C14 109.9(4)
C14 C12 C7 111.5(4)
C14 C12 H12 107.1
C12 C13 H13A 109.5
C12 C13 H13B 109.5
C12 C13 H13C 109.5
H13A C13 H13B 109.5
H13A C13 H13C 109.5
H13B C13 H13C 109.5
C12 C14 H14A 109.5
C12 C14 H14B 109.5
C12 C14 H14C 109.5
H14A C14 H14B 109.5
H14A C14 H14C 109.5
H14B C14 H14C 109.5
C11 C15 H15 108.2
C11 C15 C16 110.7(4)
C11 C15 C17 112.0(4)
C16 C15 H15 108.2
C17 C15 H15 108.2
C17 C15 C16 109.5(4)
C15 C16 H16A 109.5
C15 C16 H16B 109.5
C15 C16 H16C 109.5
H16A C16 H16B 109.5
H16A C16 H16C 109.5
H16B C16 H16C 109.5
C15 C17 H17A 109.5
C15 C17 H17B 109.5
C15 C17 H17C 109.5
H17A C17 H17B 109.5
H17A C17 H17C 109.5
H17B C17 H17C 109.5
C19 C18 N2 120.4(3)
C23 C18 N2 118.0(3)
C23 C18 C19 121.5(3)
C18 C19 C24 123.4(3)
C20 C19 C18 117.9(3)
C20 C19 C24 118.7(3)
C19 C20 H20 119.4
C21 C20 C19 121.2(3)
C21 C20 H20 119.4
C20 C21 H21 119.8
C22 C21 C20 120.5(3)
C22 C21 H21 119.8
C21 C22 H22 119.5
C21 C22 C23 121.0(3)
C23 C22 H22 119.5
C18 C23 C27 122.1(3)
C22 C23 C18 118.0(3)
C22 C23 C27 119.9(3)
C19 C24 H24 108.1
C19 C24 C25 111.0(4)
C19 C24 C26 112.0(3)
C25 C24 H24 108.1
C26 C24 H24 108.1
C26 C24 C25 109.3(4)
C24 C25 H25A 109.5
C24 C25 H25B 109.5
C24 C25 H25C 109.5
H25A C25 H25B 109.5
H25A C25 H25C 109.5
H25B C25 H25C 109.5
C24 C26 H26A 109.5
C24 C26 H26B 109.5
C24 C26 H26C 109.5
H26A C26 H26B 109.5
H26A C26 H26C 109.5
H26B C26 H26C 109.5
C23 C27 H27 107.3
C23 C27 C28 113.5(3)
C23 C27 C29 111.2(3)
C28 C27 H27 107.3
C28 C27 C29 109.9(3)
C29 C27 H27 107.3
C27 C28 H28A 109.5
C27 C28 H28B 109.5
C27 C28 H28C 109.5
H28A C28 H28B 109.5
H28A C28 H28C 109.5
H28B C28 H28C 109.5
C27 C29 H29A 109.5
C27 C29 H29B 109.5
C27 C29 H29C 109.5
H29A C29 H29B 109.5
H29A C29 H29C 109.5
H29B C29 H29C 109.5
N3 C30 C31 124.1(3)
N3 C30 C33 119.6(3)
C31 C30 C33 116.3(3)
C30 C31 H31 115.8
C32 C31 C30 128.4(3)
C32 C31 H31 115.8
N4 C32 C31 124.3(3)
N4 C32 C34 120.5(3)
C31 C32 C34 115.2(3)
C30 C33 H33A 109.5
C30 C33 H33B 109.5
C30 C33 H33C 109.5
H33A C33 H33B 109.5
H33A C33 H33C 109.5
H33B C33 H33C 109.5
C32 C34 H34A 109.5
C32 C34 H34B 109.5
C32 C34 H34C 109.5
H34A C34 H34B 109.5
H34A C34 H34C 109.5
H34B C34 H34C 109.5
C36 C35 N3 119.0(3)
C40 C35 N3 119.7(3)
C40 C35 C36 121.2(3)
C35 C36 C41 121.0(3)
C37 C36 C35 118.1(3)
C37 C36 C41 120.9(3)
C36 C37 H37 119.4
C38 C37 C36 121.3(4)
C38 C37 H37 119.4
C37 C38 H38 120.0
C39 C38 C37 120.0(4)
C39 C38 H38 120.0
C38 C39 H39 119.4
C38 C39 C40 121.2(4)
C40 C39 H39 119.4
C35 C40 C44 122.8(3)
C39 C40 C35 118.3(4)
C39 C40 C44 118.9(3)
C36 C41 H41 106.7
C36 C41 C42 112.2(3)
C42 C41 H41 106.7
C43 C41 C36 112.7(4)
C43 C41 H41 106.7
C43 C41 C42 111.3(4)
C41 C42 H42A 109.5
C41 C42 H42B 109.5
C41 C42 H42C 109.5
H42A C42 H42B 109.5
H42A C42 H42C 109.5
H42B C42 H42C 109.5
C41 C43 H43A 109.5
C41 C43 H43B 109.5
C41 C43 H43C 109.5
H43A C43 H43B 109.5
H43A C43 H43C 109.5
H43B C43 H43C 109.5
C40 C44 H44 108.5
C40 C44 C45 111.0(4)
C40 C44 C46 111.4(4)
C45 C44 H44 108.5
C45 C44 C46 108.8(3)
C46 C44 H44 108.5
C44 C45 H45A 109.5
C44 C45 H45B 109.5
C44 C45 H45C 109.5
H45A C45 H45B 109.5
H45A C45 H45C 109.5
H45B C45 H45C 109.5
C44 C46 H46A 109.5
C44 C46 H46B 109.5
C44 C46 H46C 109.5
H46A C46 H46B 109.5
H46A C46 H46C 109.5
H46B C46 H46C 109.5
C48 C47 N4 120.2(3)
C48 C47 C52 121.7(4)
C52 C47 N4 118.0(3)
C47 C48 C53 123.0(3)
C49 C48 C47 117.7(4)
C49 C48 C53 119.4(4)
C48 C49 H49 119.3
C50 C49 C48 121.4(4)
C50 C49 H49 119.3
C49 C50 H50 120.0
C51 C50 C49 119.9(4)
C51 C50 H50 120.0
C50 C51 H51 119.1
C50 C51 C52 121.9(4)
C52 C51 H51 119.1
C47 C52 C56 122.8(4)
C51 C52 C47 117.4(4)
C51 C52 C56 119.8(3)
C48 C53 H53 107.8
C48 C53 C54 112.4(4)
C48 C53 C55 111.4(4)
C54 C53 H53 107.8
C54 C53 C55 109.5(4)
C55 C53 H53 107.8
C53 C54 H54A 109.5
C53 C54 H54B 109.5
C53 C54 H54C 109.5
H54A C54 H54B 109.5
H54A C54 H54C 109.5
H54B C54 H54C 109.5
C53 C55 H55A 109.5
C53 C55 H55B 109.5
C53 C55 H55C 109.5
H55A C55 H55B 109.5
H55A C55 H55C 109.5
H55B C55 H55C 109.5
C52 C56 H56 107.8
C52 C56 C57 112.8(4)
C52 C56 C58 110.5(4)
C57 C56 H56 107.8
C58 C56 H56 107.8
C58 C56 C57 109.8(3)
C56 C57 H57A 109.5
C56 C57 H57B 109.5
C56 C57 H57C 109.5
H57A C57 H57B 109.5
H57A C57 H57C 109.5
H57B C57 H57C 109.5
C56 C58 H58A 109.5
C56 C58 H58B 109.5
C56 C58 H58C 109.5
H58A C58 H58B 109.5
H58A C58 H58C 109.5
H58B C58 H58C 109.5
C60A C59A C64A 118.8(10)
C60A C59A C65A 120.8(13)
C64A C59A C65A 120.4(11)
C59A C60A H60A 119.1
C59A C60A C61A 121.9(12)
C61A C60A H60A 119.1
C60A C61A H61A 120.2
C62A C61A C60A 119.6(11)
C62A C61A H61A 120.2
C61A C62A H62A 120.3
C61A C62A C63A 119.3(9)
C63A C62A H62A 120.3
C62A C63A H63A 119.6
C64A C63A C62A 120.7(12)
C64A C63A H63A 119.6
C59A C64A H64A 120.2
C63A C64A C59A 119.6(11)
C63A C64A H64A 120.2
C59A C65A H65A 109.5
C59A C65A H65B 109.5
C59A C65A H65C 109.5
H65A C65A H65B 109.5
H65A C65A H65C 109.5
H65B C65A H65C 109.5
C60B C59B C64B 117.9(18)
C60B C59B C65B 121(2)
C64B C59B C65B 121(2)
C59B C60B H60B 118.5
C59B C60B C61B 123(2)
C61B C60B H60B 118.5
C60B C61B H61B 119.5
C62B C61B C60B 121(2)
C62B C61B H61B 119.5
C61B C62B H62B 121.8
C61B C62B C63B 116.4(17)
C63B C62B H62B 121.8
C62B C63B H63B 119.2
C64B C63B C62B 122(2)
C64B C63B H63B 119.2
C59B C64B H64B 119.0
C63B C64B C59B 120(2)
C63B C64B H64B 120.1
C59B C65B H65D 109.5
C59B C65B H65E 109.5
C59B C65B H65F 109.5
H65D C65B H65E 109.5
H65D C65B H65F 109.5
H65E C65B H65F 109.5

loop_
_geom_bond_atom_site_label_1
_geom_bond_atom_site_label_2
_geom_bond_distance
Ga1 P1 2.4326(10)
Ga1 P2 2.3722(10)
Ga1 P5 2.335(8)
Ga1 N1 1.971(3)
Ga1 N2 1.973(3)
Ga2 P3 2.4091(9)
Ga2 P4 2.3872(9)
Ga2 N3 1.972(3)
Ga2 N4 1.971(3)
P1 P3 2.2696(13)
P1 P4 2.2866(12)
P2 P3 2.2643(12)
P2 P4 2.2663(13)
P3 P7 2.214(8)
P4 P6 2.124(8)
P5 P6 2.192(11)
P5 P7 2.163(11)
P6 P7 2.185(11)
N1 C1 1.336(5)
N1 C6 1.451(4)
N2 C3 1.329(4)
N2 C18 1.446(4)
N3 C30 1.335(4)
N3 C35 1.443(4)
N4 C32 1.333(4)
N4 C47 1.439(5)
C1 C2 1.393(5)
C1 C4 1.503(5)
C2 H2 0.9300
C2 C3 1.398(5)
C3 C5 1.508(5)
C4 H4A 0.9600
C4 H4B 0.9600
C4 H4C 0.9600
C5 H5A 0.9600
C5 H5B 0.9600
C5 H5C 0.9600
C6 C7 1.406(5)
C6 C11 1.399(6)
C7 C8 1.400(5)
C7 C12 1.527(6)
C8 H8 0.9300
C8 C9 1.374(6)
C9 H9 0.9300
C9 C10 1.372(7)
C10 H10 0.9300
C10 C11 1.411(6)
C11 C15 1.515(6)
C12 H12 0.9800
C12 C13 1.508(6)
C12 C14 1.519(6)
C13 H13A 0.9600
C13 H13B 0.9600
C13 H13C 0.9600
C14 H14A 0.9600
C14 H14B 0.9600
C14 H14C 0.9600
C15 H15 0.9800
C15 C16 1.541(7)
C15 C17 1.537(6)
C16 H16A 0.9600
C16 H16B 0.9600
C16 H16C 0.9600
C17 H17A 0.9600
C17 H17B 0.9600
C17 H17C 0.9600
C18 C19 1.407(5)
C18 C23 1.407(5)
C19 C20 1.398(5)
C19 C24 1.515(5)
C20 H20 0.9300
C20 C21 1.376(5)
C21 H21 0.9300
C21 C22 1.376(5)
C22 H22 0.9300
C22 C23 1.400(5)
C23 C27 1.523(5)
C24 H24 0.9800
C24 C25 1.548(6)
C24 C26 1.522(6)
C25 H25A 0.9600
C25 H25B 0.9600
C25 H25C 0.9600
C26 H26A 0.9600
C26 H26B 0.9600
C26 H26C 0.9600
C27 H27 0.9800
C27 C28 1.523(5)
C27 C29 1.530(5)
C28 H28A 0.9600
C28 H28B 0.9600
C28 H28C 0.9600
C29 H29A 0.9600
C29 H29B 0.9600
C29 H29C 0.9600
C30 C31 1.396(5)
C30 C33 1.504(5)
C31 H31 0.9300
C31 C32 1.394(5)
C32 C34 1.509(5)
C33 H33A 0.9600
C33 H33B 0.9600
C33 H33C 0.9600
C34 H34A 0.9600
C34 H34B 0.9600
C34 H34C 0.9600
C35 C36 1.413(5)
C35 C40 1.398(5)
C36 C37 1.387(5)
C36 C41 1.524(5)
C37 H37 0.9300
C37 C38 1.381(6)
C38 H38 0.9300
C38 C39 1.380(6)
C39 H39 0.9300
C39 C40 1.393(5)
C40 C44 1.527(6)
C41 H41 0.9800
C41 C42 1.534(6)
C41 C43 1.499(6)
C42 H42A 0.9600
C42 H42B 0.9600
C42 H42C 0.9600
C43 H43A 0.9600
C43 H43B 0.9600
C43 H43C 0.9600
C44 H44 0.9800
C44 C45 1.529(6)
C44 C46 1.536(6)
C45 H45A 0.9600
C45 H45B 0.9600
C45 H45C 0.9600
C46 H46A 0.9600
C46 H46B 0.9600
C46 H46C 0.9600
C47 C48 1.403(5)
C47 C52 1.414(5)
C48 C49 1.391(6)
C48 C53 1.523(5)
C49 H49 0.9300
C49 C50 1.386(6)
C50 H50 0.9300
C50 C51 1.366(6)
C51 H51 0.9300
C51 C52 1.391(6)
C52 C56 1.510(6)
C53 H53 0.9800
C53 C54 1.531(6)
C53 C55 1.532(6)
C54 H54A 0.9600
C54 H54B 0.9600
C54 H54C 0.9600
C55 H55A 0.9600
C55 H55B 0.9600
C55 H55C 0.9600
C56 H56 0.9800
C56 C57 1.538(6)
C56 C58 1.535(6)
C57 H57A 0.9600
C57 H57B 0.9600
C57 H57C 0.9600
C58 H58A 0.9600
C58 H58B 0.9600
C58 H58C 0.9600
C59A C60A 1.335(16)
C59A C64A 1.422(18)
C59A C65A 1.500(14)
C60A H60A 0.9300
C60A C61A 1.458(13)
C61A H61A 0.9300
C61A C62A 1.340(15)
C62A H62A 0.9300
C62A C63A 1.418(17)
C63A H63A 0.9300
C63A C64A 1.397(16)
C64A H64A 0.9300
C65A H65A 0.9600
C65A H65B 0.9600
C65A H65C 0.9600
C59B C60B 1.33(2)
C59B C64B 1.44(3)
C59B C65B 1.52(2)
C60B H60B 0.9300
C60B C61B 1.46(2)
C61B H61B 0.9300
C61B C62B 1.38(2)
C62B H62B 0.9300
C62B C63B 1.44(2)
C63B H63B 0.9300
C63B C64B 1.42(2)
C64B H64B 0.9300
C65B H65D 0.9600
C65B H65E 0.9600
C65B H65F 0.9600

loop_
_geom_torsion_atom_site_label_1
_geom_torsion_atom_site_label_2
_geom_torsion_atom_site_label_3
_geom_torsion_atom_site_label_4
_geom_torsion
Ga1 N1 C1 C2 -3.9(5)
Ga1 N1 C1 C4 179.8(3)
Ga1 N1 C6 C7 -83.0(3)
Ga1 N1 C6 C11 95.8(3)
Ga1 N2 C3 C2 5.5(5)
Ga1 N2 C3 C5 -175.6(3)
Ga1 N2 C18 C19 98.1(3)
Ga1 N2 C18 C23 -78.8(3)
Ga2 N3 C30 C31 -1.0(5)
Ga2 N3 C30 C33 -178.9(3)
Ga2 N3 C35 C36 -84.2(3)
Ga2 N3 C35 C40 93.6(3)
Ga2 N4 C32 C31 4.2(5)
Ga2 N4 C32 C34 -176.9(3)
Ga2 N4 C47 C48 92.2(3)
Ga2 N4 C47 C52 -85.0(3)
N1 C1 C2 C3 -10.8(7)
N1 C6 C7 C8 -179.9(3)
N1 C6 C7 C12 -1.7(5)
N1 C6 C11 C10 179.6(3)
N1 C6 C11 C15 1.4(5)
N2 C18 C19 C20 -177.0(3)
N2 C18 C19 C24 1.4(5)
N2 C18 C23 C22 176.4(3)
N2 C18 C23 C27 -4.5(5)
N3 C30 C31 C32 -10.2(6)
N3 C35 C36 C37 178.1(3)
N3 C35 C36 C41 -1.9(5)
N3 C35 C40 C39 -177.2(3)
N3 C35 C40 C44 3.5(5)
N4 C47 C48 C49 -177.4(3)
N4 C47 C48 C53 2.5(5)
N4 C47 C52 C51 176.7(3)
N4 C47 C52 C56 -4.7(5)
C1 N1 C6 C7 100.2(4)
C1 N1 C6 C11 -81.1(4)
C1 C2 C3 N2 10.0(6)
C1 C2 C3 C5 -169.0(4)
C3 N2 C18 C19 -83.6(4)
C3 N2 C18 C23 99.4(4)
C4 C1 C2 C3 165.6(4)
C6 N1 C1 C2 172.7(4)
C6 N1 C1 C4 -3.6(5)
C6 C7 C8 C9 0.1(5)
C6 C7 C12 C13 146.2(4)
C6 C7 C12 C14 -88.9(5)
C6 C11 C15 C16 -114.3(4)
C6 C11 C15 C17 123.2(4)
C7 C6 C11 C10 -1.7(5)
C7 C6 C11 C15 -179.9(4)
C7 C8 C9 C10 -1.3(6)
C8 C7 C12 C13 -35.7(5)
C8 C7 C12 C14 89.2(5)
C8 C9 C10 C11 0.9(6)
C9 C10 C11 C6 0.5(6)
C9 C10 C11 C15 178.7(4)
C10 C11 C15 C16 67.6(5)
C10 C11 C15 C17 -54.9(6)
C11 C6 C7 C8 1.4(5)
C11 C6 C7 C12 179.5(3)
C12 C7 C8 C9 -178.1(4)
C18 N2 C3 C2 -172.7(3)
C18 N2 C3 C5 6.2(5)
C18 C19 C20 C21 0.5(5)
C18 C19 C24 C25 -113.7(4)
C18 C19 C24 C26 123.9(4)
C18 C23 C27 C28 144.6(3)
C18 C23 C27 C29 -90.8(4)
C19 C18 C23 C22 -0.5(5)
C19 C18 C23 C27 178.6(3)
C19 C20 C21 C22 -0.2(6)
C20 C19 C24 C25 64.7(4)
C20 C19 C24 C26 -57.7(5)
C20 C21 C22 C23 -0.5(6)
C21 C22 C23 C18 0.8(5)
C21 C22 C23 C27 -178.3(3)
C22 C23 C27 C28 -36.3(5)
C22 C23 C27 C29 88.3(4)
C23 C18 C19 C20 -0.1(5)
C23 C18 C19 C24 178.3(3)
C24 C19 C20 C21 -178.0(4)
C30 N3 C35 C36 102.0(4)
C30 N3 C35 C40 -80.3(4)
C30 C31 C32 N4 8.4(6)
C30 C31 C32 C34 -170.6(4)
C32 N4 C47 C48 -90.4(4)
C32 N4 C47 C52 92.4(4)
C33 C30 C31 C32 167.7(4)
C35 N3 C30 C31 172.4(3)
C35 N3 C30 C33 -5.4(5)
C35 C36 C37 C38 -0.9(6)
C35 C36 C41 C42 149.8(4)
C35 C36 C41 C43 -83.7(5)
C35 C40 C44 C45 -114.1(4)
C35 C40 C44 C46 124.4(4)
C36 C35 C40 C39 0.5(6)
C36 C35 C40 C44 -178.8(4)
C36 C37 C38 C39 0.5(7)
C37 C36 C41 C42 -30.3(5)
C37 C36 C41 C43 96.3(5)
C37 C38 C39 C40 0.4(7)
C38 C39 C40 C35 -0.9(6)
C38 C39 C40 C44 178.4(4)
C39 C40 C44 C45 66.6(5)
C39 C40 C44 C46 -54.9(5)
C40 C35 C36 C37 0.4(5)
C40 C35 C36 C41 -179.7(3)
C41 C36 C37 C38 179.2(4)
C47 N4 C32 C31 -173.0(3)
C47 N4 C32 C34 5.9(5)
C47 C48 C49 C50 1.1(6)
C47 C48 C53 C54 -126.2(4)
C47 C48 C53 C55 110.5(4)
C47 C52 C56 C57 131.7(4)
C47 C52 C56 C58 -104.9(4)
C48 C47 C52 C51 -0.4(5)
C48 C47 C52 C56 178.2(4)
C48 C49 C50 C51 -1.3(6)
C49 C48 C53 C54 53.7(5)
C49 C48 C53 C55 -69.6(5)
C49 C50 C51 C52 0.6(6)
C50 C51 C52 C47 0.3(6)
C50 C51 C52 C56 -178.4(4)
C51 C52 C56 C57 -49.7(5)
C51 C52 C56 C58 73.7(5)
C52 C47 C48 C49 -0.3(5)
C52 C47 C48 C53 179.6(3)
C53 C48 C49 C50 -178.8(4)
C59A C60A C61A C62A 1.5(13)
C60A C59A C64A C63A 1.8(14)
C60A C61A C62A C63A -2.0(14)
C61A C62A C63A C64A 2.5(17)
C62A C63A C64A C59A -2.4(17)
C64A C59A C60A C61A -1.3(13)
C65A C59A C60A C61A -178.7(8)
C65A C59A C64A C63A 179.2(10)
C59B C60B C61B C62B -5(6)
C60B C59B C64B C63B -2(7)
C60B C61B C62B C63B 4(5)
C61B C62B C63B C64B -1(5)
C62B C63B C64B C59B 1(6)
C64B C59B C60B C61B 4(7)
C65B C59B C60B C61B -179(4)
C65B C59B C64B C63B -179(4)

loop_
_exptl_oxdiff_crystal_face_indexfrac_h
_exptl_oxdiff_crystal_face_indexfrac_k
_exptl_oxdiff_crystal_face_indexfrac_l
_exptl_oxdiff_crystal_face_x
_exptl_oxdiff_crystal_face_y
_exptl_oxdiff_crystal_face_z
-0.0006 -1.0002 -0.9958 0.1106 0.0068 -0.0298
0.0006 1.0002 0.9958 -0.1106 -0.0068 0.0298
-0.0009 -1.9985 5.0070 0.0031 0.1613 -0.2768
0.0009 1.9985 -5.0070 -0.0031 -0.1613 0.2768
-2.9986 0.0008 -4.9984 0.1835 0.1859 0.3253
2.9986 -0.0008 4.9984 -0.1835 -0.1859 -0.3253
-2.9981 0.0034 4.9995 -0.1280 0.3971 0.0150
2.9981 -0.0034 -4.9995 0.1280 -0.3971 -0.0150
-1.9975 2.9998 -5.0106 -0.0641 0.0051 0.4511
1.9975 -2.9998 5.0106 0.0641 -0.0051 -0.4511
0.0005 0.9996 -1.0038 -0.0483 -0.0490 0.0919
-0.0005 -0.9996 1.0038 0.0483 0.0490 -0.0919

loop_
_twin_individual_id
_twin_individual_mass_fraction_refined
1 0.962(18)
2 0.038(18)
